data_7117165
loop_
_publ_author_name
'Serebryanskaya, T. V.'
'Zolotarev, A. A.'
'Ott, I.'

_publ_section_title
;
 A novel aminotriazole-based NHC complex for the design of gold(i)
 anti-cancer agents: synthesis and biological evaluation
;
_journal_issue 6
_journal_name_full 'Med. Chem. Commun.'
_journal_page_first 1186
_journal_paper_doi 10.1039/C5MD00185D
_journal_volume 6
_journal_year 2015
_chemical_formula_moiety 'C20 H36 Au N8, Cl O4'
_chemical_formula_sum 'C20 H36 Au Cl N8 O4'
_chemical_formula_weight 684.98
_space_group_crystal_system orthorhombic
_space_group_IT_number 33
_space_group_name_Hall 'P 2c -2n'
_space_group_name_H-M_alt 'P n a 21'
_symmetry_space_group_name_Hall 'P 2c -2n'
_symmetry_space_group_name_H-M 'P n a 21'
_atom_sites_solution_hydrogens geom
_atom_sites_solution_primary direct
_audit_creation_date 2015-03-11
_audit_creation_method
;
Olex2 1.2
(compiled 2014.03.20 svn.r2914 for OlexSys, GUI svn.r4816)
;
_audit_update_record
;
2015-03-23 deposited with the CCDC.
2015-05-13 downloaded from the CCDC.
;
_cell_angle_alpha 90
_cell_angle_beta 90
_cell_angle_gamma 90
_cell_formula_units_Z 4
_cell_length_a 11.5632(4)
_cell_length_b 12.4279(4)
_cell_length_c 19.2238(9)
_cell_measurement_reflns_used 11279
_cell_measurement_temperature 100.01(10)
_cell_measurement_theta_max 75.8650
_cell_measurement_theta_min 3.5820
_cell_volume 2762.58(18)
_computing_cell_refinement
;
CrysAlisPro, Agilent Technologies,
Version 1.171.36.32 (release 02-08-2013 CrysAlis171 .NET)
(compiled Aug  2 2013,16:46:58)
;
_computing_data_collection
;
CrysAlisPro, Agilent Technologies,
Version 1.171.36.32 (release 02-08-2013 CrysAlis171 .NET)
(compiled Aug  2 2013,16:46:58)
;
_computing_data_reduction
;
CrysAlisPro, Agilent Technologies,
Version 1.171.36.32 (release 02-08-2013 CrysAlis171 .NET)
(compiled Aug  2 2013,16:46:58)
;
_computing_molecular_graphics 'Olex2 (Dolomanov et al., 2009)'
_computing_publication_material 'Olex2 (Dolomanov et al., 2009)'
_computing_structure_refinement 'ShelXL (Sheldrick, 2008)'
_computing_structure_solution 'ShelXS (Sheldrick, 2008)'
_diffrn_ambient_temperature 100(2)
_diffrn_detector_area_resol_mean 10.3829
_diffrn_measured_fraction_theta_full 0.995
_diffrn_measured_fraction_theta_max 0.997
_diffrn_measurement_details
;
  1 omega  -18.00   35.00   1.0000    5.0000
omega____ theta____ kappa____ phi______ frames
    -      -40.0037   38.0000  -90.0000 53

  2 omega -126.00  -36.00   1.0000    5.0000
omega____ theta____ kappa____ phi______ frames
    -      -40.0037  178.0000   90.0000 90

  3 omega -116.00  -44.00   1.0000    5.0000
omega____ theta____ kappa____ phi______ frames
    -      -40.0037  -77.0000  -30.0000 72

  4 omega   68.00  122.00   1.0000    5.0000
omega____ theta____ kappa____ phi______ frames
    -       40.0037  178.0000 -180.0000 54

  5 omega   32.00   57.00   1.0000   20.0000
omega____ theta____ kappa____ phi______ frames
    -      113.0000  -95.0000   30.0000 25

  6 omega   38.00   94.00   1.0000   20.0000
omega____ theta____ kappa____ phi______ frames
    -      113.0000  -45.0000  150.0000 56

  7 omega   48.00  109.00   1.0000   20.0000
omega____ theta____ kappa____ phi______ frames
    -      113.0000  -95.0000   90.0000 61

  8 omega   81.00  109.00   1.0000   20.0000
omega____ theta____ kappa____ phi______ frames
    -      113.0000  178.0000   30.0000 28

  9 omega   38.00   87.00   1.0000   20.0000
omega____ theta____ kappa____ phi______ frames
    -      113.0000  -30.0000   60.0000 49

 10 omega  122.00  149.00   1.0000   20.0000
omega____ theta____ kappa____ phi______ frames
    -      113.0000  178.0000   30.0000 27

 11 omega   84.00  117.00   1.0000   20.0000
omega____ theta____ kappa____ phi______ frames
    -      113.0000   61.0000  -30.0000 33

 12 omega   62.00  109.00   1.0000   20.0000
omega____ theta____ kappa____ phi______ frames
    -      113.0000  -95.0000   30.0000 47

 13 omega   66.00   93.00   1.0000   20.0000
omega____ theta____ kappa____ phi______ frames
    -      113.0000   15.0000  120.0000 27

 14 omega   39.00   73.00   1.0000   20.0000
omega____ theta____ kappa____ phi______ frames
    -      113.0000  -61.0000  150.0000 34

 15 omega   45.00  116.00   1.0000   20.0000
omega____ theta____ kappa____ phi______ frames
    -      113.0000  -61.0000    0.0000 71

 16 omega   88.00  125.00   1.0000   20.0000
omega____ theta____ kappa____ phi______ frames
    -      113.0000   61.0000   60.0000 37

 17 omega   55.00  104.00   1.0000   20.0000
omega____ theta____ kappa____ phi______ frames
    -      113.0000 -112.0000 -180.0000 49

 18 omega   72.00   98.00   1.0000   20.0000
omega____ theta____ kappa____ phi______ frames
    -      113.0000  -45.0000 -180.0000 26

 19 omega   43.00   85.00   1.0000   20.0000
omega____ theta____ kappa____ phi______ frames
    -      113.0000  -45.0000 -120.0000 42

 20 omega   65.00   97.00   1.0000   20.0000
omega____ theta____ kappa____ phi______ frames
    -      113.0000  -45.0000   90.0000 32

 21 omega   83.00  124.00   1.0000   20.0000
omega____ theta____ kappa____ phi______ frames
    -      113.0000   30.0000  -90.0000 41

 22 omega  126.00  153.00   1.0000   20.0000
omega____ theta____ kappa____ phi______ frames
    -      113.0000   30.0000  -90.0000 27

 23 omega   48.00   93.00   1.0000   20.0000
omega____ theta____ kappa____ phi______ frames
    -      113.0000  -95.0000    0.0000 45

 24 omega   55.00   85.00   1.0000   20.0000
omega____ theta____ kappa____ phi______ frames
    -      113.0000  -30.0000 -180.0000 30

 25 omega   69.00   97.00   1.0000   20.0000
omega____ theta____ kappa____ phi______ frames
    -      113.0000  -77.0000    0.0000 28

 26 omega  104.00  133.00   1.0000   20.0000
omega____ theta____ kappa____ phi______ frames
    -      113.0000  -77.0000    0.0000 29

 27 omega   78.00  103.00   1.0000   20.0000
omega____ theta____ kappa____ phi______ frames
    -      113.0000  -21.0000  102.9286 25

 28 omega  118.00  168.00   1.0000   20.0000
omega____ theta____ kappa____ phi______ frames
    -      113.0000   15.0000  120.0000 50

 29 omega   89.00  114.00   1.0000   20.0000
omega____ theta____ kappa____ phi______ frames
    -      113.0000 -107.0000  -59.0000 25

 30 omega   66.00   93.00   1.0000   20.0000
omega____ theta____ kappa____ phi______ frames
    -      113.0000  -95.0000 -150.0000 27

 31 omega   33.00   69.00   1.0000   20.0000
omega____ theta____ kappa____ phi______ frames
    -      113.0000  -21.0000  102.9286 36

 32 omega  -83.00  -33.00   1.0000    5.0000
omega____ theta____ kappa____ phi______ frames
    -      -40.0037  -38.0000    0.0000 50

 33 omega  -90.00  -47.00   1.0000    5.0000
omega____ theta____ kappa____ phi______ frames
    -      -40.0037  -57.0000    0.0000 43

 34 omega  -38.00   14.00   1.0000    5.0000
omega____ theta____ kappa____ phi______ frames
    -      -40.0037   38.0000  150.0000 52

 35 omega  -98.00   -8.00   1.0000    5.0000
omega____ theta____ kappa____ phi______ frames
    -      -40.0037  -77.0000    0.0000 90

 36 omega  -61.00  -15.00   1.0000    5.0000
omega____ theta____ kappa____ phi______ frames
    -      -40.0037  -57.0000   30.0000 46

 37 omega  -44.00  -19.00   1.0000    5.0000
omega____ theta____ kappa____ phi______ frames
    -      -40.0037  -38.0000 -150.0000 25

 38 omega   25.00   53.00   1.0000    5.0000
omega____ theta____ kappa____ phi______ frames
    -       40.0037   38.0000    0.0000 28

 39 omega   83.00  109.00   1.0000   20.0000
omega____ theta____ kappa____ phi______ frames
    -      113.0000   60.0000   16.3269 26

 40 omega   81.00  108.00   1.0000   20.0000
omega____ theta____ kappa____ phi______ frames
    -      113.0000   70.0000   17.5311 27

 41 omega   88.00  115.00   1.0000   20.0000
omega____ theta____ kappa____ phi______ frames
    -      113.0000   36.0000   64.4862 27

 42 omega   31.00   76.00   1.0000   20.0000
omega____ theta____ kappa____ phi______ frames
    -      113.0000    5.0000  138.5558 45

 43 omega   67.00   94.00   1.0000   20.0000
omega____ theta____ kappa____ phi______ frames
    -      113.0000   19.0000  103.9200 27

 44 omega  108.00  135.00   1.0000   20.0000
omega____ theta____ kappa____ phi______ frames
    -      113.0000   50.0000  151.3007 27

 45 omega  123.00  150.00   1.0000   20.0000
omega____ theta____ kappa____ phi______ frames
    -      113.0000  112.0000 -180.0000 27

 46 omega   81.00  108.00   1.0000   20.0000
omega____ theta____ kappa____ phi______ frames
    -      113.0000   70.0000   50.7579 27

 47 omega   83.00  110.00   1.0000   20.0000
omega____ theta____ kappa____ phi______ frames
    -      113.0000   69.0000   21.4597 27

 48 omega  119.00  146.00   1.0000   20.0000
omega____ theta____ kappa____ phi______ frames
    -      113.0000   65.0000   63.4958 27

 49 omega   79.00  106.00   1.0000   20.0000
omega____ theta____ kappa____ phi______ frames
    -      113.0000   77.0000  -30.0000 27

 50 omega   84.00  109.00   1.0000   20.0000
omega____ theta____ kappa____ phi______ frames
    -      113.0000   61.0000   60.0000 25

 51 omega   84.00  120.00   1.0000   20.0000
omega____ theta____ kappa____ phi______ frames
    -      113.0000   61.0000   90.0000 36

 52 omega   79.00  105.00   1.0000   20.0000
omega____ theta____ kappa____ phi______ frames
    -      113.0000   77.0000   30.0000 26

 53 omega   37.00   71.00   1.0000   20.0000
omega____ theta____ kappa____ phi______ frames
    -      113.0000  -30.0000    0.0000 34

 54 omega   84.00  111.00   1.0000   20.0000
omega____ theta____ kappa____ phi______ frames
    -      113.0000   61.0000    0.0000 27

 55 omega  143.00  171.00   1.0000   20.0000
omega____ theta____ kappa____ phi______ frames
    -      113.0000   61.0000    0.0000 28

 56 omega   80.00  101.00   1.0000   20.0000
omega____ theta____ kappa____ phi______ frames
    -      113.0000   77.0000   60.0000 21
;
_diffrn_measurement_device_type 'SuperNova, Dual, Cu at zero, Atlas'
_diffrn_measurement_method '\w scans'
_diffrn_orient_matrix_UB_11 0.0197223000
_diffrn_orient_matrix_UB_12 0.0319620000
_diffrn_orient_matrix_UB_13 0.0765397000
_diffrn_orient_matrix_UB_21 0.1301574000
_diffrn_orient_matrix_UB_22 0.0136447000
_diffrn_orient_matrix_UB_23 -0.0145612000
_diffrn_orient_matrix_UB_31 -0.0201220000
_diffrn_orient_matrix_UB_32 0.1190080000
_diffrn_orient_matrix_UB_33 -0.0189077000
_diffrn_radiation_monochromator mirror
_diffrn_radiation_type CuK\a
_diffrn_radiation_wavelength 1.54184
_diffrn_reflns_av_R_equivalents 0.1207
_diffrn_reflns_av_unetI/netI 0.0549
_diffrn_reflns_laue_measured_fraction_full 0.995
_diffrn_reflns_laue_measured_fraction_max 0.997
_diffrn_reflns_limit_h_max 13
_diffrn_reflns_limit_h_min -13
_diffrn_reflns_limit_k_max 14
_diffrn_reflns_limit_k_min -14
_diffrn_reflns_limit_l_max 22
_diffrn_reflns_limit_l_min -23
_diffrn_reflns_number 26372
_diffrn_reflns_point_group_measured_fraction_full 0.996
_diffrn_reflns_point_group_measured_fraction_max 0.998
_diffrn_reflns_theta_full 67.684
_diffrn_reflns_theta_max 67.482
_diffrn_reflns_theta_min 3.556
_diffrn_source 'SuperNova (Cu) X-ray Source'
_exptl_absorpt_coefficient_mu 11.230
_exptl_absorpt_correction_T_max 1.00000
_exptl_absorpt_correction_T_min 0.50884
_exptl_absorpt_correction_type multi-scan
_exptl_absorpt_process_details
;
CrysAlisPro, Agilent Technologies,
Version 1.171.36.32 (release 02-08-2013 CrysAlis171 .NET)
(compiled Aug  2 2013,16:46:58)
Empirical absorption correction using spherical harmonics,
 implemented in SCALE3 ABSPACK scaling algorithm.
;
_exptl_crystal_density_diffrn 1.647
_exptl_crystal_F_000 1360
_exptl_crystal_size_max 0.25
_exptl_crystal_size_mid 0.17
_exptl_crystal_size_min 0.12
_refine_diff_density_max 6.182
_refine_diff_density_min -2.200
_refine_diff_density_rms 0.301
_refine_ls_abs_structure_details
;
 Flack x determined using 1606 quotients [(I+)-(I-)]/[(I+)+(I-)]
 (Parsons, Flack and Wagner, Acta Cryst. B69 (2013) 249-259).
;
_refine_ls_abs_structure_Flack 0.01(3)
_refine_ls_extinction_method none
_refine_ls_goodness_of_fit_ref 1.084
_refine_ls_hydrogen_treatment constr
_refine_ls_matrix_type full
_refine_ls_number_parameters 146
_refine_ls_number_reflns 4486
_refine_ls_number_restraints 1
_refine_ls_restrained_S_all 1.083
_refine_ls_R_factor_all 0.0855
_refine_ls_R_factor_gt 0.0804
_refine_ls_shift/su_max 0.000
_refine_ls_shift/su_mean 0.000
_refine_ls_structure_factor_coef Fsqd
_refine_ls_weighting_details 'w=1/[\s^2^(Fo^2^)+(0.0756P)^2^+126.8455P] where P=(Fo^2^+2Fc^2^)/3'
_refine_ls_weighting_scheme calc
_refine_ls_wR_factor_gt 0.2039
_refine_ls_wR_factor_ref 0.2075
_reflns_Friedel_coverage 0.939
_reflns_friedel_fraction_full 0.997
_reflns_friedel_fraction_max 1.000
_reflns_number_gt 4127
_reflns_number_total 4486
_reflns_threshold_expression 'I > 2\s(I)'
_cod_data_source_file c5md00185d2.cif
_cod_data_source_block Au(NHC)2ClO4
_cod_depositor_comments 'Adding full bibliography for 7117165.cif.'
_cod_database_code 7117165
_shelxl_version_number 2014/6
_chemical_oxdiff_formula 'C20 H36 Au Cl N8 O4'
_shelx_space_group_comment
;
The symmetry employed for this shelxl refinement is uniquely defined
by the following loop, which should always be used as a source of
symmetry information in preference to the above space-group names.
They are only intended as comments.
;
_reflns_odcompleteness_completeness 94.89
_reflns_odcompleteness_iscentric 1
_reflns_odcompleteness_theta 80.95
_olex2_refinement_description
;
1. Others
 Fixed Uiso: H10A(0.047) H10B(0.047) H10C(0.047) H8AA(0.047) H8AB(0.047)
 H8AC(0.047) H13A(0.047) H13B(0.047) H13C(0.047) H14A(0.047) H14B(0.047)
 H14C(0.047) H12A(0.047) H12B(0.047) H12C(0.047) H13D(0.047) H13E(0.047)
 H13F(0.047) H14D(0.047) H14E(0.047) H14F(0.047) H12D(0.047) H12E(0.047)
 H12F(0.047) H9AA(0.047) H9AB(0.047) H9AC(0.047) H10D(0.047) H10E(0.047)
 H10F(0.047) H8A(0.047) H8B(0.047) H8C(0.047) H9A(0.047) H9B(0.047) H9C(0.047)
 Fixed X: H10A(0.7935) H10B(0.7213) H10C(0.7797) H8AA(0.5852) H8AB(0.5266)
 H8AC(0.4792) H13A(0.6176) H13B(0.6237) H13C(0.543) H14A(0.8851) H14B(0.8108)
 H14C(0.8504) H12A(0.6269) H12B(0.7018) H12C(0.7642) H13D(0.3536) H13E(0.2577)
 H13F(0.2272) H14D(0.0536) H14E(0.1171) H14F(0.1007) H12D(0.2883) H12E(0.3127)
 H12F(0.3915) H9AA(0.4996) H9AB(0.5604) H9AC(0.6236) H10D(0.3319) H10E(0.3623)
 H10F(0.4439) H8A(0.4245) H8B(0.3509) H8C(0.3002) H9A(0.1212) H9B(0.1742)
 H9C(0.1338)
 Fixed Y: H10A(0.6924) H10B(0.794) H10C(0.7137) H8AA(0.6927) H8AB(0.7676)
 H8AC(0.6482) H13A(0.2663) H13B(0.2612) H13C(0.3484) H14A(0.3783) H14B(0.2754)
 H14C(0.2897) H12A(0.509) H12B(0.4367) H12C(0.5239) H13D(0.4525) H13E(0.4081)
 H13F(0.5047) H14D(0.3606) H14E(0.2869) H14F(0.2441) H12D(0.2221) H12E(0.2186)
 H12F(0.2917) H9AA(0.6115) H9AB(0.7233) H9AC(0.6121) H10D(0.6807) H10E(0.7862)
 H10F(0.6825) H8A(0.6605) H8B(0.7695) H8C(0.661) H9A(0.6839) H9B(0.7918)
 H9C(0.6961)
 Fixed Z: H10A(0.4881) H10B(0.4612) H10C(0.4065) H8AA(0.3516) H8AB(0.4094)
 H8AC(0.3967) H13A(0.2442) H13B(0.1611) H13C(0.1985) H14A(0.1721) H14B(0.1496)
 H14C(0.2288) H12A(0.1522) H12B(0.1001) H12C(0.1485) H13D(0.4608) H13E(0.5136)
 H13F(0.4617) H14D(0.4256) H14E(0.4822) H14F(0.4043) H12D(0.362) H12E(0.4439)
 H12F(0.3944) H9AA(0.5184) H9AB(0.5377) H9AC(0.5553) H10D(0.2939) H10E(0.2498)
 H10F(0.2451) H8A(0.1193) H8B(0.1155) H8C(0.0827) H9A(0.1549) H9B(0.1873)
 H9C(0.2374)
;
_olex2_submission_special_instructions 'No special instructions were received'

loop_
_space_group_symop_operation_xyz
'x, y, z'
'-x, -y, z+1/2'
'-x+1/2, y+1/2, z+1/2'
'x+1/2, -y+1/2, z'

loop_
_atom_site_label
_atom_site_type_symbol
_atom_site_fract_x
_atom_site_fract_y
_atom_site_fract_z
_atom_site_U_iso_or_equiv
_atom_site_adp_type
_atom_site_occupancy
_atom_site_site_symmetry_order
_atom_site_calc_flag
_atom_site_refinement_flags_posn
Au1 Au 0.47050(7) 0.45454(6) 0.31170(10) 0.0195(3) Uani 1 1 d .
C5 C 0.292(2) 0.4538(17) 0.306(3) 0.0316(14) Uani 1 1 d .
C5A C 0.642(2) 0.4628(17) 0.313(4) 0.0316(14) Uani 1 1 d .
N6 N 0.2899(18) 0.5445(15) 0.1908(13) 0.0223(16) Uani 1 1 d .
N4A N 0.7045(16) 0.5104(16) 0.3712(12) 0.0223(16) Uani 1 1 d .
N1A N 0.7275(17) 0.4442(16) 0.2684(12) 0.0223(16) Uani 1 1 d .
N4 N 0.2343(17) 0.4977(17) 0.2495(13) 0.0223(16) Uani 1 1 d .
N1 N 0.2151(16) 0.4149(16) 0.3467(12) 0.0223(16) Uani 1 1 d .
N2 N 0.1044(14) 0.4335(13) 0.3204(14) 0.0223(16) Uani 1 1 d .
C3A C 0.816(2) 0.515(2) 0.3529(17) 0.0316(14) Uani 1 1 d .
N2A N 0.8381(16) 0.4725(16) 0.2922(11) 0.0223(16) Uani 1 1 d .
Cl1 Cl 0.9412(5) 0.5124(5) 0.5531(4) 0.0264(13) Uani 1 1 d .
O4 O 1.021(2) 0.4509(16) 0.5908(16) 0.037(3) Uani 1 1 d .
O2 O 0.8582(19) 0.4442(14) 0.5202(13) 0.037(3) Uani 1 1 d .
O1 O 1.0014(19) 0.5719(17) 0.5005(14) 0.037(3) Uani 1 1 d .
O3 O 0.8830(17) 0.5873(15) 0.5997(13) 0.037(3) Uani 1 1 d .
C3 C 0.121(2) 0.485(2) 0.2627(17) 0.0316(14) Uani 1 1 d .
N6A N 0.6535(18) 0.5350(16) 0.4371(13) 0.0223(16) Uani 1 1 d .
C11A C 0.716(2) 0.388(2) 0.2020(17) 0.0316(14) Uani 1 1 d .
C11 C 0.232(2) 0.357(2) 0.4128(17) 0.0316(14) Uani 1 1 d .
C7A C 0.632(2) 0.651(2) 0.4511(17) 0.0316(14) Uani 1 1 d .
C10A C 0.741(2) 0.719(2) 0.4518(17) 0.0316(14) Uani 1 1 d .
H10A H 0.7935 0.6924 0.4881 0.047 Uiso 1 1 calc GR
H10B H 0.7213 0.7940 0.4612 0.047 Uiso 1 1 calc GR
H10C H 0.7797 0.7137 0.4065 0.047 Uiso 1 1 calc GR
C8A C 0.548(2) 0.694(2) 0.3975(17) 0.0316(14) Uani 1 1 d .
H8AA H 0.5852 0.6927 0.3516 0.047 Uiso 1 1 calc GR
H8AB H 0.5266 0.7676 0.4094 0.047 Uiso 1 1 calc GR
H8AC H 0.4792 0.6482 0.3967 0.047 Uiso 1 1 calc GR
C13A C 0.616(2) 0.309(2) 0.2014(17) 0.0316(14) Uani 1 1 d .
H13A H 0.6176 0.2663 0.2442 0.047 Uiso 1 1 calc GR
H13B H 0.6237 0.2612 0.1611 0.047 Uiso 1 1 calc GR
H13C H 0.5430 0.3484 0.1985 0.047 Uiso 1 1 calc GR
C14A C 0.825(2) 0.328(2) 0.1868(17) 0.0316(14) Uani 1 1 d .
H14A H 0.8851 0.3783 0.1721 0.047 Uiso 1 1 calc GR
H14B H 0.8108 0.2754 0.1496 0.047 Uiso 1 1 calc GR
H14C H 0.8504 0.2897 0.2288 0.047 Uiso 1 1 calc GR
C12A C 0.701(2) 0.472(2) 0.1457(17) 0.0316(14) Uani 1 1 d .
H12A H 0.6269 0.5090 0.1522 0.047 Uiso 1 1 calc GR
H12B H 0.7018 0.4367 0.1001 0.047 Uiso 1 1 calc GR
H12C H 0.7642 0.5239 0.1485 0.047 Uiso 1 1 calc GR
C13 C 0.271(2) 0.438(2) 0.4670(17) 0.0316(14) Uani 1 1 d .
H13D H 0.3536 0.4525 0.4608 0.047 Uiso 1 1 calc GR
H13E H 0.2577 0.4081 0.5136 0.047 Uiso 1 1 calc GR
H13F H 0.2272 0.5047 0.4617 0.047 Uiso 1 1 calc GR
C14 C 0.115(2) 0.308(2) 0.4330(17) 0.0316(14) Uani 1 1 d .
H14D H 0.0536 0.3606 0.4256 0.047 Uiso 1 1 calc GR
H14E H 0.1171 0.2869 0.4822 0.047 Uiso 1 1 calc GR
H14F H 0.1007 0.2441 0.4043 0.047 Uiso 1 1 calc GR
C12 C 0.313(2) 0.264(2) 0.4024(17) 0.0316(14) Uani 1 1 d .
H12D H 0.2883 0.2221 0.3620 0.047 Uiso 1 1 calc GR
H12E H 0.3127 0.2186 0.4439 0.047 Uiso 1 1 calc GR
H12F H 0.3915 0.2917 0.3944 0.047 Uiso 1 1 calc GR
C7 C 0.291(2) 0.664(2) 0.1887(17) 0.0316(14) Uani 1 1 d .
C9A C 0.574(2) 0.649(2) 0.5219(17) 0.0316(14) Uani 1 1 d .
H9AA H 0.4996 0.6115 0.5184 0.047 Uiso 1 1 calc GR
H9AB H 0.5604 0.7233 0.5377 0.047 Uiso 1 1 calc GR
H9AC H 0.6236 0.6121 0.5553 0.047 Uiso 1 1 calc GR
C10 C 0.364(2) 0.707(2) 0.2500(17) 0.0316(14) Uani 1 1 d .
H10D H 0.3319 0.6807 0.2939 0.047 Uiso 1 1 calc GR
H10E H 0.3623 0.7862 0.2498 0.047 Uiso 1 1 calc GR
H10F H 0.4439 0.6825 0.2451 0.047 Uiso 1 1 calc GR
C8 C 0.346(2) 0.691(2) 0.1207(17) 0.0316(14) Uani 1 1 d .
H8A H 0.4245 0.6605 0.1193 0.047 Uiso 1 1 calc GR
H8B H 0.3509 0.7695 0.1155 0.047 Uiso 1 1 calc GR
H8C H 0.3002 0.6610 0.0827 0.047 Uiso 1 1 calc GR
C9 C 0.169(2) 0.713(2) 0.1924(17) 0.0316(14) Uani 1 1 d .
H9A H 0.1212 0.6839 0.1549 0.047 Uiso 1 1 calc GR
H9B H 0.1742 0.7918 0.1873 0.047 Uiso 1 1 calc GR
H9C H 0.1338 0.6961 0.2374 0.047 Uiso 1 1 calc GR

loop_
_atom_site_aniso_label
_atom_site_aniso_U_11
_atom_site_aniso_U_22
_atom_site_aniso_U_33
_atom_site_aniso_U_23
_atom_site_aniso_U_13
_atom_site_aniso_U_12
Au1 0.0142(4) 0.0129(4) 0.0316(5) -0.0006(6) -0.0012(6) 0.0001(3)
C5 0.025(3) 0.018(3) 0.052(4) -0.001(3) -0.004(3) -0.002(2)
C5A 0.025(3) 0.018(3) 0.052(4) -0.001(3) -0.004(3) -0.002(2)
N6 0.009(3) 0.017(3) 0.041(5) -0.001(3) 0.000(3) -0.002(3)
N4A 0.009(3) 0.017(3) 0.041(5) -0.001(3) 0.000(3) -0.002(3)
N1A 0.009(3) 0.017(3) 0.041(5) -0.001(3) 0.000(3) -0.002(3)
N4 0.009(3) 0.017(3) 0.041(5) -0.001(3) 0.000(3) -0.002(3)
N1 0.009(3) 0.017(3) 0.041(5) -0.001(3) 0.000(3) -0.002(3)
N2 0.009(3) 0.017(3) 0.041(5) -0.001(3) 0.000(3) -0.002(3)
C3A 0.025(3) 0.018(3) 0.052(4) -0.001(3) -0.004(3) -0.002(2)
N2A 0.009(3) 0.017(3) 0.041(5) -0.001(3) 0.000(3) -0.002(3)
Cl1 0.020(3) 0.014(3) 0.045(4) 0.001(3) -0.001(3) -0.002(2)
O4 0.031(6) 0.018(5) 0.062(9) -0.003(5) 0.000(5) 0.004(4)
O2 0.031(6) 0.018(5) 0.062(9) -0.003(5) 0.000(5) 0.004(4)
O1 0.031(6) 0.018(5) 0.062(9) -0.003(5) 0.000(5) 0.004(4)
O3 0.031(6) 0.018(5) 0.062(9) -0.003(5) 0.000(5) 0.004(4)
C3 0.025(3) 0.018(3) 0.052(4) -0.001(3) -0.004(3) -0.002(2)
N6A 0.009(3) 0.017(3) 0.041(5) -0.001(3) 0.000(3) -0.002(3)
C11A 0.025(3) 0.018(3) 0.052(4) -0.001(3) -0.004(3) -0.002(2)
C11 0.025(3) 0.018(3) 0.052(4) -0.001(3) -0.004(3) -0.002(2)
C7A 0.025(3) 0.018(3) 0.052(4) -0.001(3) -0.004(3) -0.002(2)
C10A 0.025(3) 0.018(3) 0.052(4) -0.001(3) -0.004(3) -0.002(2)
C8A 0.025(3) 0.018(3) 0.052(4) -0.001(3) -0.004(3) -0.002(2)
C13A 0.025(3) 0.018(3) 0.052(4) -0.001(3) -0.004(3) -0.002(2)
C14A 0.025(3) 0.018(3) 0.052(4) -0.001(3) -0.004(3) -0.002(2)
C12A 0.025(3) 0.018(3) 0.052(4) -0.001(3) -0.004(3) -0.002(2)
C13 0.025(3) 0.018(3) 0.052(4) -0.001(3) -0.004(3) -0.002(2)
C14 0.025(3) 0.018(3) 0.052(4) -0.001(3) -0.004(3) -0.002(2)
C12 0.025(3) 0.018(3) 0.052(4) -0.001(3) -0.004(3) -0.002(2)
C7 0.025(3) 0.018(3) 0.052(4) -0.001(3) -0.004(3) -0.002(2)
C9A 0.025(3) 0.018(3) 0.052(4) -0.001(3) -0.004(3) -0.002(2)
C10 0.025(3) 0.018(3) 0.052(4) -0.001(3) -0.004(3) -0.002(2)
C8 0.025(3) 0.018(3) 0.052(4) -0.001(3) -0.004(3) -0.002(2)
C9 0.025(3) 0.018(3) 0.052(4) -0.001(3) -0.004(3) -0.002(2)

loop_
_atom_type_symbol
_atom_type_description
_atom_type_scat_dispersion_real
_atom_type_scat_dispersion_imag
_atom_type_scat_source
C C 0.0181 0.0091 'International Tables Vol C Tables 4.2.6.8 and 6.1.1.4'
H H 0.0000 0.0000 'International Tables Vol C Tables 4.2.6.8 and 6.1.1.4'
N N 0.0311 0.0180 'International Tables Vol C Tables 4.2.6.8 and 6.1.1.4'
Au Au -4.4197 7.2980 'International Tables Vol C Tables 4.2.6.8 and 6.1.1.4'
Cl Cl 0.3639 0.7018 'International Tables Vol C Tables 4.2.6.8 and 6.1.1.4'
O O 0.0492 0.0322 'International Tables Vol C Tables 4.2.6.8 and 6.1.1.4'

loop_
_geom_angle_atom_site_label_1
_geom_angle_atom_site_label_2
_geom_angle_atom_site_label_3
_geom_angle
C5A Au1 C5 176.5(19)
N4 C5 Au1 121(2)
N1 C5 Au1 131(3)
N1 C5 N4 107(2)
N4A C5A Au1 122(3)
N1A C5A Au1 136(4)
N1A C5A N4A 101.1(19)
N4 N6 C7 116(2)
C3A N4A C5A 108(3)
C3A N4A N6A 128(2)
N6A N4A C5A 124(2)
C5A N1A N2A 115(3)
C5A N1A C11A 125(3)
N2A N1A C11A 119(2)
C5 N4 N6 124(2)
C3 N4 C5 106(2)
C3 N4 N6 130(2)
C5 N1 N2 110(2)
C5 N1 C11 129(2)
N2 N1 C11 121(2)
C3 N2 N1 105(2)
N2A C3A N4A 114(3)
C3A N2A N1A 103(2)
O4 Cl1 O2 110.2(13)
O4 Cl1 O1 109.2(17)
O4 Cl1 O3 109.5(15)
O2 Cl1 O1 108.7(14)
O2 Cl1 O3 110.0(12)
O1 Cl1 O3 109.2(13)
N2 C3 N4 111(2)
N4A N6A C7A 116(2)
N1A C11A C13A 113(3)
N1A C11A C14A 109(2)
N1A C11A C12A 108(2)
C13A C11A C12A 111(2)
C14A C11A C13A 108(2)
C14A C11A C12A 107(3)
N1 C11 C13 108(2)
N1 C11 C14 108(2)
N1 C11 C12 110(2)
C13 C11 C14 111(3)
C12 C11 C13 114(2)
C12 C11 C14 106(2)
N6A C7A C10A 114(2)
N6A C7A C8A 109(2)
N6A C7A C9A 103(2)
C10A C7A C9A 112(3)
C8A C7A C10A 110(2)
C8A C7A C9A 109(2)
C7A C10A H10A 109.5
C7A C10A H10B 109.5
C7A C10A H10C 109.5
H10A C10A H10B 109.5
H10A C10A H10C 109.5
H10B C10A H10C 109.5
C7A C8A H8AA 109.5
C7A C8A H8AB 109.5
C7A C8A H8AC 109.5
H8AA C8A H8AB 109.5
H8AA C8A H8AC 109.5
H8AB C8A H8AC 109.5
C11A C13A H13A 109.5
C11A C13A H13B 109.5
C11A C13A H13C 109.5
H13A C13A H13B 109.5
H13A C13A H13C 109.5
H13B C13A H13C 109.5
C11A C14A H14A 109.5
C11A C14A H14B 109.5
C11A C14A H14C 109.5
H14A C14A H14B 109.5
H14A C14A H14C 109.5
H14B C14A H14C 109.5
C11A C12A H12A 109.5
C11A C12A H12B 109.5
C11A C12A H12C 109.5
H12A C12A H12B 109.5
H12A C12A H12C 109.5
H12B C12A H12C 109.5
C11 C13 H13D 109.5
C11 C13 H13E 109.5
C11 C13 H13F 109.5
H13D C13 H13E 109.5
H13D C13 H13F 109.5
H13E C13 H13F 109.5
C11 C14 H14D 109.5
C11 C14 H14E 109.5
C11 C14 H14F 109.5
H14D C14 H14E 109.5
H14D C14 H14F 109.5
H14E C14 H14F 109.5
C11 C12 H12D 109.5
C11 C12 H12E 109.5
C11 C12 H12F 109.5
H12D C12 H12E 109.5
H12D C12 H12F 109.5
H12E C12 H12F 109.5
N6 C7 C10 109(2)
N6 C7 C8 104(2)
N6 C7 C9 113(2)
C8 C7 C10 111(2)
C8 C7 C9 110(2)
C9 C7 C10 109(2)
C7A C9A H9AA 109.5
C7A C9A H9AB 109.5
C7A C9A H9AC 109.5
H9AA C9A H9AB 109.5
H9AA C9A H9AC 109.5
H9AB C9A H9AC 109.5
C7 C10 H10D 109.5
C7 C10 H10E 109.5
C7 C10 H10F 109.5
H10D C10 H10E 109.5
H10D C10 H10F 109.5
H10E C10 H10F 109.5
C7 C8 H8A 109.5
C7 C8 H8B 109.5
C7 C8 H8C 109.5
H8A C8 H8B 109.5
H8A C8 H8C 109.5
H8B C8 H8C 109.5
C7 C9 H9A 109.5
C7 C9 H9B 109.5
C7 C9 H9C 109.5
H9A C9 H9B 109.5
H9A C9 H9C 109.5
H9B C9 H9C 109.5

loop_
_geom_bond_atom_site_label_1
_geom_bond_atom_site_label_2
_geom_bond_distance
Au1 C5 2.07(2)
Au1 C5A 1.98(2)
C5 N4 1.38(5)
C5 N1 1.28(4)
C5A N4A 1.45(6)
C5A N1A 1.34(6)
N6 N4 1.42(3)
N6 C7 1.49(3)
N4A C3A 1.34(4)
N4A N6A 1.43(3)
N1A N2A 1.40(3)
N1A C11A 1.46(4)
N4 C3 1.34(3)
N1 N2 1.40(3)
N1 C11 1.47(4)
N2 C3 1.29(4)
C3A N2A 1.31(4)
Cl1 O4 1.40(3)
Cl1 O2 1.43(2)
Cl1 O1 1.43(3)
Cl1 O3 1.46(2)
N6A C7A 1.49(3)
C11A C13A 1.51(4)
C11A C14A 1.50(4)
C11A C12A 1.51(4)
C11 C13 1.51(4)
C11 C14 1.53(4)
C11 C12 1.50(4)
C7A C10A 1.52(4)
C7A C8A 1.51(4)
C7A C9A 1.52(4)
C10A H10A 0.9800
C10A H10B 0.9800
C10A H10C 0.9800
C8A H8AA 0.9800
C8A H8AB 0.9800
C8A H8AC 0.9800
C13A H13A 0.9800
C13A H13B 0.9800
C13A H13C 0.9800
C14A H14A 0.9800
C14A H14B 0.9800
C14A H14C 0.9800
C12A H12A 0.9800
C12A H12B 0.9800
C12A H12C 0.9800
C13 H13D 0.9800
C13 H13E 0.9800
C13 H13F 0.9800
C14 H14D 0.9800
C14 H14E 0.9800
C14 H14F 0.9800
C12 H12D 0.9800
C12 H12E 0.9800
C12 H12F 0.9800
C7 C10 1.54(4)
C7 C8 1.49(4)
C7 C9 1.54(4)
C9A H9AA 0.9800
C9A H9AB 0.9800
C9A H9AC 0.9800
C10 H10D 0.9800
C10 H10E 0.9800
C10 H10F 0.9800
C8 H8A 0.9800
C8 H8B 0.9800
C8 H8C 0.9800
C9 H9A 0.9800
C9 H9B 0.9800
C9 H9C 0.9800

loop_
_geom_torsion_atom_site_label_1
_geom_torsion_atom_site_label_2
_geom_torsion_atom_site_label_3
_geom_torsion_atom_site_label_4
_geom_torsion
Au1 C5 N4 N6 1(4)
Au1 C5 N4 C3 -179.3(19)
Au1 C5 N1 N2 -180(2)
Au1 C5 N1 C11 0(5)
Au1 C5A N4A C3A -173(2)
Au1 C5A N4A N6A 13(4)
Au1 C5A N1A N2A 174(2)
Au1 C5A N1A C11A -13(5)
C5 N4 C3 N2 -2(3)
C5 N1 N2 C3 0(3)
C5 N1 C11 C13 72(4)
C5 N1 C11 C14 -168(3)
C5 N1 C11 C12 -53(4)
C5A N4A C3A N2A -3(3)
C5A N4A N6A C7A -106(3)
C5A N1A N2A C3A -3(3)
C5A N1A C11A C13A -27(4)
C5A N1A C11A C14A -147(3)
C5A N1A C11A C12A 96(3)
N6 N4 C3 N2 177(2)
N4A C5A N1A N2A 1(3)
N4A C5A N1A C11A 175(2)
N4A C3A N2A N1A 4(3)
N4A N6A C7A C10A -62(3)
N4A N6A C7A C8A 61(3)
N4A N6A C7A C9A 177(2)
N1A C5A N4A C3A 1(3)
N1A C5A N4A N6A -173(2)
N4 C5 N1 N2 -1(3)
N4 C5 N1 C11 178(2)
N4 N6 C7 C10 65(3)
N4 N6 C7 C8 -176(2)
N4 N6 C7 C9 -57(3)
N1 C5 N4 N6 -177(2)
N1 C5 N4 C3 2(3)
N1 N2 C3 N4 1(3)
N2 N1 C11 C13 -108(2)
N2 N1 C11 C14 12(3)
N2 N1 C11 C12 126(2)
C3A N4A N6A C7A 81(3)
N2A N1A C11A C13A 146(2)
N2A N1A C11A C14A 26(3)
N2A N1A C11A C12A -91(3)
N6A N4A C3A N2A 170(2)
C11A N1A N2A C3A -177(2)
C11 N1 N2 C3 -180(2)
C7 N6 N4 C5 -103(3)
C7 N6 N4 C3 78(3)

loop_
_twin_individual_id
_twin_individual_mass_fraction_refined
1 0.46(5)
2 0.54(5)
